data_4082946
loop_
_publ_author_name
'Gu, Guangna'
'Luo, Haiou'
'Sun, Huailin'

_publ_section_title
;
 A New Approach to Directly Synthesize (\h5-C5H4R)Fe(CO)2SiR&#x2032;3by
 Reaction of Cyclopentadienes with Pentacarbonyliron and Hydrosilanes
;
_journal_issue 7
_journal_name_full Organometallics
_journal_page_first 1710
_journal_paper_doi 10.1021/om500066y
_journal_volume 33
_journal_year 2014
_chemical_formula_sum 'C26 H22 Fe O2 Si'
_chemical_formula_weight 450.38
_chemical_name_systematic
; 
 ? 
;
_space_group_IT_number 2
_symmetry_cell_setting triclinic
_symmetry_space_group_name_Hall '-P 1'
_symmetry_space_group_name_H-M 'P -1'
_atom_sites_solution_hydrogens geom
_atom_sites_solution_primary direct
_atom_sites_solution_secondary difmap
_audit_creation_method SHELXL-97
_cell_angle_alpha 89.16(2)
_cell_angle_beta 77.12(2)
_cell_angle_gamma 66.571(15)
_cell_formula_units_Z 2
_cell_length_a 8.267(4)
_cell_length_b 10.302(6)
_cell_length_c 14.217(8)
_cell_measurement_reflns_used 3740
_cell_measurement_temperature 113(2)
_cell_measurement_theta_max 27.9
_cell_measurement_theta_min 1.5
_cell_volume 1079.3(10)
_computing_cell_refinement CrystalClear
_computing_data_collection CrystalClear
_computing_data_reduction CrystalClear
_computing_molecular_graphics 'Bruker SHELXTL'
_computing_publication_material 'CrystalStructure 3.8'
_computing_structure_refinement 'SHELXL-97 (Sheldrick, 1997)'
_computing_structure_solution 'SHELXS-97 (Sheldrick, 1990)'
_diffrn_ambient_temperature 113(2)
_diffrn_detector_area_resol_mean 14.22
_diffrn_measured_fraction_theta_full 0.997
_diffrn_measured_fraction_theta_max 0.997
_diffrn_measurement_device_type 'Rigaku Saturn724 CCD'
_diffrn_measurement_method '\w and \f scans'
_diffrn_radiation_monochromator multilayer
_diffrn_radiation_source 'rotating anode'
_diffrn_radiation_type MoK\a
_diffrn_radiation_wavelength 0.71073
_diffrn_reflns_av_R_equivalents 0.0304
_diffrn_reflns_av_sigmaI/netI 0.0458
_diffrn_reflns_limit_h_max 10
_diffrn_reflns_limit_h_min -10
_diffrn_reflns_limit_k_max 13
_diffrn_reflns_limit_k_min -13
_diffrn_reflns_limit_l_max 18
_diffrn_reflns_limit_l_min -18
_diffrn_reflns_number 12917
_diffrn_reflns_theta_full 27.90
_diffrn_reflns_theta_max 27.90
_diffrn_reflns_theta_min 1.47
_diffrn_standards_decay_% 0
_diffrn_standards_interval_count 0
_diffrn_standards_interval_time 0
_diffrn_standards_number 0
_exptl_absorpt_coefficient_mu 0.774
_exptl_absorpt_correction_T_max 0.9128
_exptl_absorpt_correction_T_min 0.8606
_exptl_absorpt_correction_type multi-scan
_exptl_absorpt_process_details CrystalClear
_exptl_crystal_colour Colorless
_exptl_crystal_density_diffrn 1.386
_exptl_crystal_density_method 'not measured'
_exptl_crystal_description Prism
_exptl_crystal_F_000 468
_exptl_crystal_size_max 0.20
_exptl_crystal_size_mid 0.18
_exptl_crystal_size_min 0.12
_refine_diff_density_max 0.341
_refine_diff_density_min -0.364
_refine_diff_density_rms 0.055
_refine_ls_extinction_method none
_refine_ls_goodness_of_fit_ref 1.059
_refine_ls_hydrogen_treatment constr
_refine_ls_matrix_type full
_refine_ls_number_parameters 272
_refine_ls_number_reflns 5144
_refine_ls_number_restraints 0
_refine_ls_restrained_S_all 1.059
_refine_ls_R_factor_all 0.0321
_refine_ls_R_factor_gt 0.0261
_refine_ls_shift/su_max 0.004
_refine_ls_shift/su_mean 0.000
_refine_ls_structure_factor_coef Fsqd
_refine_ls_weighting_details 'calc w=1/[\s^2^(Fo^2^)+(0.0300P)^2^+0.0000P] where P=(Fo^2^+2Fc^2^)/3'
_refine_ls_weighting_scheme calc
_refine_ls_wR_factor_gt 0.0690
_refine_ls_wR_factor_ref 0.0703
_reflns_number_gt 3979
_reflns_number_total 5144
_reflns_threshold_expression >2sigma(I)
_cod_data_source_file om500066y_si_002.cif
_cod_data_source_block 1h
_cod_depositor_comments
;
The following automatic conversions were performed:

'_symmetry_cell_setting' value 'Triclinic' changed to 'triclinic'
according to
/usr/data/users/saulius/automatic-downloads/rss-feeds/ACS/lib/dictionaries/cif_core.dic
dictionary named 'cif_core.dic' version 2.4.2 from 2011-04-26.

Automatic conversion script
Id: cif_fix_values 2281 2013-09-26 08:29:07Z andrius 

 Adding full bibliography for 4082946.cif.
;
_cod_original_cell_volume 1079.4(10)
_cod_original_sg_symbol_H-M P-1
_cod_database_code 4082946

loop_
_symmetry_equiv_pos_as_xyz
'x, y, z'
'-x, -y, -z'

loop_
_atom_site_label
_atom_site_type_symbol
_atom_site_fract_x
_atom_site_fract_y
_atom_site_fract_z
_atom_site_U_iso_or_equiv
_atom_site_adp_type
_atom_site_occupancy
_atom_site_symmetry_multiplicity
_atom_site_calc_flag
_atom_site_refinement_flags
Fe1 Fe 0.58119(3) 0.25613(2) 0.107746(14) 0.01417(7) Uani 1 1 d .
Si1 Si 0.39270(5) 0.26110(4) 0.25769(3) 0.01387(9) Uani 1 1 d .
O1 O 0.31888(14) 0.22930(13) 0.01371(9) 0.0329(3) Uani 1 1 d .
O2 O 0.43038(16) 0.56241(11) 0.13806(8) 0.0296(3) Uani 1 1 d .
C1 C 0.41896(19) 0.24243(16) 0.05379(11) 0.0197(3) Uani 1 1 d .
C2 C 0.48598(19) 0.44071(16) 0.12744(11) 0.0192(3) Uani 1 1 d .
C3 C 0.83331(18) 0.21043(16) 0.13845(11) 0.0191(3) Uani 1 1 d .
H3 H 0.8513 0.2592 0.1887 0.023 Uiso 1 1 calc R
C4 C 0.79363(18) 0.08865(16) 0.14765(11) 0.0197(3) Uani 1 1 d .
H4 H 0.7827 0.0403 0.2046 0.024 Uiso 1 1 calc R
C5 C 0.77317(19) 0.05195(17) 0.05709(12) 0.0238(3) Uani 1 1 d .
H5 H 0.7445 -0.0249 0.0424 0.029 Uiso 1 1 calc R
C6 C 0.80331(19) 0.15118(17) -0.00882(11) 0.0245(4) Uani 1 1 d .
H6 H 0.7981 0.1512 -0.0749 0.029 Uiso 1 1 calc R
C7 C 0.84177(19) 0.24788(17) 0.04048(11) 0.0226(3) Uani 1 1 d .
C8 C 0.8874(2) 0.3675(2) -0.00079(14) 0.0365(4) Uani 1 1 d .
H8A H 1.0195 0.3363 -0.0193 0.055 Uiso 1 1 calc R
H8B H 0.8347 0.4486 0.0479 0.055 Uiso 1 1 calc R
H8C H 0.8378 0.3957 -0.0580 0.055 Uiso 1 1 calc R
C9 C 0.51224(18) 0.25991(15) 0.35678(10) 0.0151(3) Uani 1 1 d .
C10 C 0.53901(19) 0.15839(16) 0.42446(10) 0.0199(3) Uani 1 1 d .
H10 H 0.4938 0.0873 0.4220 0.024 Uiso 1 1 calc R
C11 C 0.6301(2) 0.15919(17) 0.49520(11) 0.0241(3) Uani 1 1 d .
H11 H 0.6460 0.0894 0.5407 0.029 Uiso 1 1 calc R
C12 C 0.6978(2) 0.26121(17) 0.49959(11) 0.0223(3) Uani 1 1 d .
H12 H 0.7610 0.2614 0.5478 0.027 Uiso 1 1 calc R
C13 C 0.6734(2) 0.36300(16) 0.43354(11) 0.0202(3) Uani 1 1 d .
H13 H 0.7196 0.4334 0.4364 0.024 Uiso 1 1 calc R
C14 C 0.5819(2) 0.36248(16) 0.36344(10) 0.0184(3) Uani 1 1 d .
H14 H 0.5656 0.4333 0.3186 0.022 Uiso 1 1 calc R
C15 C 0.17112(19) 0.42483(15) 0.28724(10) 0.0168(3) Uani 1 1 d .
C16 C 0.0492(2) 0.45760(17) 0.22776(11) 0.0234(3) Uani 1 1 d .
H16 H 0.0798 0.3975 0.1708 0.028 Uiso 1 1 calc R
C17 C -0.1145(2) 0.57469(18) 0.24905(12) 0.0295(4) Uani 1 1 d .
H17 H -0.1944 0.5939 0.2069 0.035 Uiso 1 1 calc R
C18 C -0.1626(2) 0.66422(17) 0.33176(12) 0.0293(4) Uani 1 1 d .
H18 H -0.2745 0.7454 0.3463 0.035 Uiso 1 1 calc R
C19 C -0.0461(2) 0.63401(17) 0.39240(13) 0.0295(4) Uani 1 1 d .
H19 H -0.0784 0.6940 0.4497 0.035 Uiso 1 1 calc R
C20 C 0.1185(2) 0.51637(16) 0.37042(11) 0.0234(3) Uani 1 1 d .
H20 H 0.1974 0.4976 0.4130 0.028 Uiso 1 1 calc R
C21 C 0.32270(19) 0.10655(15) 0.26809(10) 0.0160(3) Uani 1 1 d .
C22 C 0.1481(2) 0.12395(16) 0.31694(11) 0.0208(3) Uani 1 1 d .
H22 H 0.0647 0.2144 0.3479 0.025 Uiso 1 1 calc R
C23 C 0.0929(2) 0.01237(17) 0.32153(11) 0.0246(3) Uani 1 1 d .
H23 H -0.0272 0.0278 0.3548 0.030 Uiso 1 1 calc R
C24 C 0.2110(2) -0.12012(17) 0.27822(11) 0.0230(3) Uani 1 1 d .
H24 H 0.1725 -0.1958 0.2807 0.028 Uiso 1 1 calc R
C25 C 0.3859(2) -0.14185(17) 0.23114(12) 0.0261(4) Uani 1 1 d .
H25 H 0.4693 -0.2334 0.2022 0.031 Uiso 1 1 calc R
C26 C 0.4400(2) -0.03003(16) 0.22598(12) 0.0247(3) Uani 1 1 d .
H26 H 0.5606 -0.0467 0.1928 0.030 Uiso 1 1 calc R

loop_
_atom_site_aniso_label
_atom_site_aniso_U_11
_atom_site_aniso_U_22
_atom_site_aniso_U_33
_atom_site_aniso_U_23
_atom_site_aniso_U_13
_atom_site_aniso_U_12
Fe1 0.01154(11) 0.01512(11) 0.01554(11) -0.00036(8) -0.00378(8) -0.00472(8)
Si1 0.01291(19) 0.0134(2) 0.0155(2) -0.00003(15) -0.00360(15) -0.00535(16)
O1 0.0221(6) 0.0372(7) 0.0390(7) -0.0120(6) -0.0142(5) -0.0073(5)
O2 0.0359(7) 0.0175(6) 0.0385(7) 0.0029(5) -0.0119(5) -0.0123(5)
C1 0.0162(7) 0.0172(8) 0.0212(8) -0.0052(6) -0.0029(6) -0.0027(6)
C2 0.0176(7) 0.0234(8) 0.0195(7) 0.0018(6) -0.0057(6) -0.0107(6)
C3 0.0125(7) 0.0235(8) 0.0217(8) 0.0020(6) -0.0065(6) -0.0065(6)
C4 0.0113(7) 0.0193(8) 0.0240(8) 0.0031(6) -0.0037(6) -0.0017(6)
C5 0.0141(7) 0.0201(8) 0.0308(9) -0.0083(7) -0.0033(6) -0.0011(6)
C6 0.0118(7) 0.0354(10) 0.0172(7) -0.0042(7) -0.0007(6) -0.0013(7)
C7 0.0106(7) 0.0325(9) 0.0237(8) 0.0077(7) -0.0041(6) -0.0079(6)
C8 0.0232(9) 0.0512(12) 0.0422(11) 0.0248(9) -0.0129(8) -0.0204(9)
C9 0.0134(7) 0.0159(7) 0.0143(7) -0.0018(6) -0.0019(5) -0.0049(6)
C10 0.0205(7) 0.0224(8) 0.0206(8) 0.0031(6) -0.0054(6) -0.0124(7)
C11 0.0266(8) 0.0293(9) 0.0213(8) 0.0099(7) -0.0099(7) -0.0145(7)
C12 0.0236(8) 0.0315(9) 0.0171(7) 0.0021(6) -0.0089(6) -0.0143(7)
C13 0.0212(8) 0.0222(8) 0.0199(7) -0.0022(6) -0.0043(6) -0.0116(6)
C14 0.0211(7) 0.0189(8) 0.0159(7) 0.0012(6) -0.0036(6) -0.0091(6)
C15 0.0144(7) 0.0162(7) 0.0182(7) 0.0011(6) -0.0004(6) -0.0064(6)
C16 0.0178(7) 0.0268(9) 0.0198(8) -0.0009(6) -0.0023(6) -0.0039(7)
C17 0.0175(8) 0.0342(10) 0.0270(9) 0.0055(7) -0.0047(7) -0.0009(7)
C18 0.0180(8) 0.0209(8) 0.0359(10) 0.0018(7) 0.0027(7) 0.0009(7)
C19 0.0264(9) 0.0226(9) 0.0312(9) -0.0095(7) 0.0013(7) -0.0053(7)
C20 0.0206(8) 0.0222(8) 0.0256(8) -0.0033(7) -0.0047(7) -0.0070(7)
C21 0.0178(7) 0.0166(7) 0.0161(7) 0.0022(6) -0.0071(6) -0.0077(6)
C22 0.0194(7) 0.0215(8) 0.0224(8) 0.0020(6) -0.0046(6) -0.0094(6)
C23 0.0243(8) 0.0317(9) 0.0250(8) 0.0066(7) -0.0065(7) -0.0184(7)
C24 0.0341(9) 0.0260(9) 0.0212(8) 0.0084(7) -0.0148(7) -0.0208(7)
C25 0.0303(9) 0.0187(8) 0.0311(9) -0.0012(7) -0.0073(7) -0.0118(7)
C26 0.0213(8) 0.0205(8) 0.0320(9) -0.0019(7) -0.0013(7) -0.0107(7)

loop_
_atom_type_symbol
_atom_type_description
_atom_type_scat_dispersion_real
_atom_type_scat_dispersion_imag
_atom_type_scat_source
C C 0.0033 0.0016 'International Tables Vol C Tables 4.2.6.8 and 6.1.1.4'
H H 0.0000 0.0000 'International Tables Vol C Tables 4.2.6.8 and 6.1.1.4'
O O 0.0106 0.0060 'International Tables Vol C Tables 4.2.6.8 and 6.1.1.4'
Si Si 0.0817 0.0704 'International Tables Vol C Tables 4.2.6.8 and 6.1.1.4'
Fe Fe 0.3463 0.8444 'International Tables Vol C Tables 4.2.6.8 and 6.1.1.4'

loop_
_geom_angle_atom_site_label_1
_geom_angle_atom_site_label_2
_geom_angle_atom_site_label_3
_geom_angle
C1 Fe1 C2 96.98(7)
C1 Fe1 C5 94.40(7)
C2 Fe1 C5 159.14(7)
C1 Fe1 C3 159.84(7)
C2 Fe1 C3 99.89(6)
C5 Fe1 C3 66.26(6)
C1 Fe1 C4 126.73(7)
C2 Fe1 C4 135.77(7)
C5 Fe1 C4 39.47(6)
C3 Fe1 C4 39.50(6)
C1 Fe1 C6 95.80(8)
C2 Fe1 C6 120.98(7)
C5 Fe1 C6 40.09(7)
C3 Fe1 C6 65.99(7)
C4 Fe1 C6 66.52(7)
C1 Fe1 C7 128.58(7)
C2 Fe1 C7 93.01(7)
C5 Fe1 C7 66.29(7)
C3 Fe1 C7 39.78(6)
C4 Fe1 C7 66.51(7)
C6 Fe1 C7 38.71(6)
C1 Fe1 Si1 88.13(6)
C2 Fe1 Si1 85.56(6)
C5 Fe1 Si1 112.29(6)
C3 Fe1 Si1 104.04(6)
C4 Fe1 Si1 89.14(6)
C6 Fe1 Si1 152.24(5)
C7 Fe1 Si1 143.02(5)
C9 Si1 C21 108.74(7)
C9 Si1 C15 106.45(7)
C21 Si1 C15 104.73(8)
C9 Si1 Fe1 109.50(6)
C21 Si1 Fe1 113.16(5)
C15 Si1 Fe1 113.89(6)
O1 C1 Fe1 176.27(13)
O2 C2 Fe1 176.95(14)
C4 C3 C7 108.51(13)
C4 C3 Fe1 70.37(8)
C7 C3 Fe1 71.22(9)
C4 C3 H3 125.7
C7 C3 H3 125.7
Fe1 C3 H3 124.3
C5 C4 C3 107.70(14)
C5 C4 Fe1 69.83(9)
C3 C4 Fe1 70.13(9)
C5 C4 H4 126.2
C3 C4 H4 126.2
Fe1 C4 H4 125.5
C4 C5 C6 107.89(14)
C4 C5 Fe1 70.70(9)
C6 C5 Fe1 70.51(10)
C4 C5 H5 126.1
C6 C5 H5 126.1
Fe1 C5 H5 124.3
C7 C6 C5 108.55(14)
C7 C6 Fe1 71.53(9)
C5 C6 Fe1 69.40(9)
C7 C6 H6 125.7
C5 C6 H6 125.7
Fe1 C6 H6 124.9
C6 C7 C3 107.33(14)
C6 C7 C8 126.96(15)
C3 C7 C8 125.70(15)
C6 C7 Fe1 69.76(9)
C3 C7 Fe1 69.00(8)
C8 C7 Fe1 127.36(11)
C7 C8 H8A 109.5
C7 C8 H8B 109.5
H8A C8 H8B 109.5
C7 C8 H8C 109.5
H8A C8 H8C 109.5
H8B C8 H8C 109.5
C10 C9 C14 117.08(13)
C10 C9 Si1 122.93(11)
C14 C9 Si1 119.99(11)
C11 C10 C9 121.42(14)
C11 C10 H10 119.3
C9 C10 H10 119.3
C12 C11 C10 120.14(14)
C12 C11 H11 119.9
C10 C11 H11 119.9
C11 C12 C13 119.71(14)
C11 C12 H12 120.1
C13 C12 H12 120.1
C14 C13 C12 120.08(14)
C14 C13 H13 120.0
C12 C13 H13 120.0
C13 C14 C9 121.58(14)
C13 C14 H14 119.2
C9 C14 H14 119.2
C16 C15 C20 116.46(14)
C16 C15 Si1 121.20(11)
C20 C15 Si1 122.32(11)
C17 C16 C15 122.10(15)
C17 C16 H16 118.9
C15 C16 H16 118.9
C16 C17 C18 120.16(16)
C16 C17 H17 119.9
C18 C17 H17 119.9
C19 C18 C17 119.14(15)
C19 C18 H18 120.4
C17 C18 H18 120.4
C18 C19 C20 120.39(15)
C18 C19 H19 119.8
C20 C19 H19 119.8
C19 C20 C15 121.74(15)
C19 C20 H20 119.1
C15 C20 H20 119.1
C22 C21 C26 116.25(14)
C22 C21 Si1 121.31(11)
C26 C21 Si1 122.43(12)
C23 C22 C21 121.75(15)
C23 C22 H22 119.1
C21 C22 H22 119.1
C24 C23 C22 120.48(15)
C24 C23 H23 119.8
C22 C23 H23 119.8
C23 C24 C25 119.29(15)
C23 C24 H24 120.4
C25 C24 H24 120.4
C24 C25 C26 120.07(15)
C24 C25 H25 120.0
C26 C25 H25 120.0
C25 C26 C21 122.14(15)
C25 C26 H26 118.9
C21 C26 H26 118.9

loop_
_geom_bond_atom_site_label_1
_geom_bond_atom_site_label_2
_geom_bond_distance
Fe1 C1 1.7377(16)
Fe1 C2 1.7439(18)
Fe1 C5 2.0838(18)
Fe1 C3 2.0919(17)
Fe1 C4 2.0951(17)
Fe1 C6 2.0987(18)
Fe1 C7 2.1216(17)
Fe1 Si1 2.3311(12)
Si1 C9 1.8900(16)
Si1 C21 1.8920(17)
Si1 C15 1.8969(17)
O1 C1 1.1527(18)
O2 C2 1.1500(19)
C3 C4 1.415(2)
C3 C7 1.434(2)
C3 H3 0.9500
C4 C5 1.411(2)
C4 H4 0.9500
C5 C6 1.434(2)
C5 H5 0.9500
C6 C7 1.399(2)
C6 H6 0.9500
C7 C8 1.502(2)
C8 H8A 0.9800
C8 H8B 0.9800
C8 H8C 0.9800
C9 C10 1.397(2)
C9 C14 1.403(2)
C10 C11 1.386(2)
C10 H10 0.9500
C11 C12 1.381(2)
C11 H11 0.9500
C12 C13 1.382(2)
C12 H12 0.9500
C13 C14 1.380(2)
C13 H13 0.9500
C14 H14 0.9500
C15 C16 1.395(2)
C15 C20 1.398(2)
C16 C17 1.382(2)
C16 H16 0.9500
C17 C18 1.387(2)
C17 H17 0.9500
C18 C19 1.375(2)
C18 H18 0.9500
C19 C20 1.389(2)
C19 H19 0.9500
C20 H20 0.9500
C21 C22 1.396(2)
C21 C26 1.400(2)
C22 C23 1.391(2)
C22 H22 0.9500
C23 C24 1.376(2)
C23 H23 0.9500
C24 C25 1.380(2)
C24 H24 0.9500
C25 C26 1.388(2)
C25 H25 0.9500
C26 H26 0.9500

loop_
_geom_torsion_atom_site_label_1
_geom_torsion_atom_site_label_2
_geom_torsion_atom_site_label_3
_geom_torsion_atom_site_label_4
_geom_torsion
C1 Fe1 Si1 C9 174.93(7)
C2 Fe1 Si1 C9 -87.91(7)
C5 Fe1 Si1 C9 80.94(7)
C3 Fe1 Si1 C9 11.19(7)
C4 Fe1 Si1 C9 48.14(7)
C6 Fe1 Si1 C9 76.01(11)
C7 Fe1 Si1 C9 1.20(9)
C1 Fe1 Si1 C21 53.45(7)
C2 Fe1 Si1 C21 150.60(7)
C5 Fe1 Si1 C21 -40.54(7)
C3 Fe1 Si1 C21 -110.29(7)
C4 Fe1 Si1 C21 -73.35(7)
C6 Fe1 Si1 C21 -45.48(11)
C7 Fe1 Si1 C21 -120.29(9)
C1 Fe1 Si1 C15 -66.02(8)
C2 Fe1 Si1 C15 31.13(7)
C5 Fe1 Si1 C15 -160.01(7)
C3 Fe1 Si1 C15 130.23(7)
C4 Fe1 Si1 C15 167.18(6)
C6 Fe1 Si1 C15 -164.95(10)
C7 Fe1 Si1 C15 120.24(9)
C2 Fe1 C1 O1 124(2)
C5 Fe1 C1 O1 -38(2)
C3 Fe1 C1 O1 -23(2)
C4 Fe1 C1 O1 -63(2)
C6 Fe1 C1 O1 2(2)
C7 Fe1 C1 O1 25(2)
Si1 Fe1 C1 O1 -151(2)
C1 Fe1 C2 O2 -123(3)
C5 Fe1 C2 O2 0(3)
C3 Fe1 C2 O2 46(3)
C4 Fe1 C2 O2 65(3)
C6 Fe1 C2 O2 -22(3)
C7 Fe1 C2 O2 7(3)
Si1 Fe1 C2 O2 149(3)
C1 Fe1 C3 C4 -54.8(2)
C2 Fe1 C3 C4 158.73(9)
C5 Fe1 C3 C4 -37.61(9)
C6 Fe1 C3 C4 -81.64(10)
C7 Fe1 C3 C4 -118.51(13)
Si1 Fe1 C3 C4 70.87(9)
C1 Fe1 C3 C7 63.7(2)
C2 Fe1 C3 C7 -82.75(10)
C5 Fe1 C3 C7 80.90(11)
C4 Fe1 C3 C7 118.51(13)
C6 Fe1 C3 C7 36.87(10)
Si1 Fe1 C3 C7 -170.61(8)
C7 C3 C4 C5 -1.34(16)
Fe1 C3 C4 C5 59.99(10)
C7 C3 C4 Fe1 -61.32(10)
C1 Fe1 C4 C5 40.92(12)
C2 Fe1 C4 C5 -149.31(11)
C3 Fe1 C4 C5 -118.50(13)
C6 Fe1 C4 C5 -38.32(10)
C7 Fe1 C4 C5 -80.69(11)
Si1 Fe1 C4 C5 127.94(9)
C1 Fe1 C4 C3 159.42(9)
C2 Fe1 C4 C3 -30.81(13)
C5 Fe1 C4 C3 118.50(13)
C6 Fe1 C4 C3 80.18(10)
C7 Fe1 C4 C3 37.81(9)
Si1 Fe1 C4 C3 -113.55(9)
C3 C4 C5 C6 0.85(17)
Fe1 C4 C5 C6 61.02(11)
C3 C4 C5 Fe1 -60.17(11)
C1 Fe1 C5 C4 -148.24(10)
C2 Fe1 C5 C4 88.8(2)
C3 Fe1 C5 C4 37.64(9)
C6 Fe1 C5 C4 117.98(13)
C7 Fe1 C5 C4 81.28(10)
Si1 Fe1 C5 C4 -58.45(10)
C1 Fe1 C5 C6 93.78(10)
C2 Fe1 C5 C6 -29.2(2)
C3 Fe1 C5 C6 -80.34(10)
C4 Fe1 C5 C6 -117.98(13)
C7 Fe1 C5 C6 -36.70(9)
Si1 Fe1 C5 C6 -176.43(7)
C4 C5 C6 C7 -0.03(17)
Fe1 C5 C6 C7 61.11(11)
C4 C5 C6 Fe1 -61.14(11)
C1 Fe1 C6 C7 151.11(10)
C2 Fe1 C6 C7 49.37(12)
C5 Fe1 C6 C7 -118.95(13)
C3 Fe1 C6 C7 -37.87(9)
C4 Fe1 C6 C7 -81.20(10)
Si1 Fe1 C6 C7 -111.84(12)
C1 Fe1 C6 C5 -89.95(10)
C2 Fe1 C6 C5 168.31(9)
C3 Fe1 C6 C5 81.07(10)
C4 Fe1 C6 C5 37.74(9)
C7 Fe1 C6 C5 118.95(13)
Si1 Fe1 C6 C5 7.10(15)
C5 C6 C7 C3 -0.78(17)
Fe1 C6 C7 C3 58.99(10)
C5 C6 C7 C8 178.09(14)
Fe1 C6 C7 C8 -122.14(16)
C5 C6 C7 Fe1 -59.77(10)
C4 C3 C7 C6 1.31(16)
Fe1 C3 C7 C6 -59.47(10)
C4 C3 C7 C8 -177.58(14)
Fe1 C3 C7 C8 121.64(16)
C4 C3 C7 Fe1 60.79(10)
C1 Fe1 C7 C6 -37.94(13)
C2 Fe1 C7 C6 -139.34(10)
C5 Fe1 C7 C6 37.99(10)
C3 Fe1 C7 C6 118.79(14)
C4 Fe1 C7 C6 81.24(11)
Si1 Fe1 C7 C6 134.04(9)
C1 Fe1 C7 C3 -156.73(10)
C2 Fe1 C7 C3 101.87(10)
C5 Fe1 C7 C3 -80.80(10)
C4 Fe1 C7 C3 -37.55(9)
C6 Fe1 C7 C3 -118.79(14)
Si1 Fe1 C7 C3 15.25(13)
C1 Fe1 C7 C8 83.71(17)
C2 Fe1 C7 C8 -17.68(16)
C5 Fe1 C7 C8 159.64(17)
C3 Fe1 C7 C8 -119.56(19)
C4 Fe1 C7 C8 -157.11(17)
C6 Fe1 C7 C8 121.65(19)
Si1 Fe1 C7 C8 -104.30(15)
C21 Si1 C9 C10 -0.25(14)
C15 Si1 C9 C10 112.10(13)
Fe1 Si1 C9 C10 -124.36(11)
C21 Si1 C9 C14 178.46(11)
C15 Si1 C9 C14 -69.19(13)
Fe1 Si1 C9 C14 54.35(12)
C14 C9 C10 C11 0.1(2)
Si1 C9 C10 C11 178.85(11)
C9 C10 C11 C12 -0.4(2)
C10 C11 C12 C13 0.4(2)
C11 C12 C13 C14 -0.1(2)
C12 C13 C14 C9 -0.2(2)
C10 C9 C14 C13 0.2(2)
Si1 C9 C14 C13 -178.57(11)
C9 Si1 C15 C16 179.97(12)
C21 Si1 C15 C16 -64.93(14)
Fe1 Si1 C15 C16 59.21(14)
C9 Si1 C15 C20 -1.97(14)
C21 Si1 C15 C20 113.12(13)
Fe1 Si1 C15 C20 -122.74(12)
C20 C15 C16 C17 0.5(2)
Si1 C15 C16 C17 178.64(12)
C15 C16 C17 C18 0.0(3)
C16 C17 C18 C19 -0.6(3)
C17 C18 C19 C20 0.8(3)
C18 C19 C20 C15 -0.3(3)
C16 C15 C20 C19 -0.3(2)
Si1 C15 C20 C19 -178.43(12)
C9 Si1 C21 C22 96.17(13)
C15 Si1 C21 C22 -17.31(14)
Fe1 Si1 C21 C22 -141.92(11)
C9 Si1 C21 C26 -85.26(14)
C15 Si1 C21 C26 161.25(12)
Fe1 Si1 C21 C26 36.65(14)
C26 C21 C22 C23 -1.4(2)
Si1 C21 C22 C23 177.27(12)
C21 C22 C23 C24 0.6(2)
C22 C23 C24 C25 0.9(2)
C23 C24 C25 C26 -1.4(2)
C24 C25 C26 C21 0.6(3)
C22 C21 C26 C25 0.8(2)
Si1 C21 C26 C25 -177.81(12)
